data_4329946
loop_
_publ_author_name
'Diana G. Branzea'
'Arnaud Fihey'
'Thomas Cauchy'
'Abdelkrim El-Ghayoury'
'Narcis Avarvari'

_publ_section_title
;
 Tetrathiafulvalene-Triazine-Dipyridylamines as Multifunctional Ligands
 for Electroactive Complexes: Synthesis, Structures, and Theoretical Study
;
_journal_name_full 'Inorganic Chemistry'
_journal_page_first 8545
_journal_page_last 8556
_journal_paper_doi 10.1021/ic301117h
_journal_volume 51
_journal_year 2012
_chemical_formula_moiety 'C25 H14 N6 S8'
_chemical_formula_sum 'C25 H14 N6 S8'
_chemical_formula_weight 654.90
_chemical_name_systematic
;
 ?
;
_space_group_IT_number 14
_symmetry_cell_setting monoclinic
_symmetry_space_group_name_Hall '-P 2yab'
_symmetry_space_group_name_H-M 'P 1 21/a 1'
_atom_sites_solution_hydrogens geom
_atom_sites_solution_primary direct
_atom_sites_solution_secondary difmap
_audit_creation_method SHELXL-97
_cell_angle_alpha 90.000(13)
_cell_angle_beta 96.941(11)
_cell_angle_gamma 90.000(15)
_cell_formula_units_Z 4
_cell_length_a 8.7110(10)
_cell_length_b 29.080(5)
_cell_length_c 10.925(2)
_cell_measurement_reflns_used 7205
_cell_measurement_temperature 293(2)
_cell_measurement_theta_max 27.51
_cell_measurement_theta_min 3.37
_cell_volume 2747.2(8)
_computing_cell_refinement 'Dirax/lsq (Duisenberg & Schreurs, 1989-2000)'
_computing_data_collection 'Collect (Nonius BV, 1997-2000)'
_computing_data_reduction 'EvalCCD (Duisenberg & Schreurs 1990-2000)'
_computing_molecular_graphics 'DIAMOND 3.1 (Crystal Impact GbR 2005)'
_computing_publication_material 'WinGX publication routines (Farrugia, 1999)'
_computing_structure_refinement 'SHELXL-97 (Sheldrick, 1997)'
_computing_structure_solution 'direct methods (Sir92,Altomare et al.,1993)'
_diffrn_ambient_temperature 293(2)
_diffrn_detector_area_resol_mean 9
_diffrn_measured_fraction_theta_full 0.984
_diffrn_measured_fraction_theta_max 0.984
_diffrn_measurement_device_type KappaCCD
_diffrn_measurement_method CCD
_diffrn_radiation_monochromator 'horizontally mounted graphite crystal'
_diffrn_radiation_source 'fine-focus sealed tube'
_diffrn_radiation_type MoK\a
_diffrn_radiation_wavelength 0.71073
_diffrn_reflns_av_R_equivalents 0.0852
_diffrn_reflns_av_sigmaI/netI 0.1131
_diffrn_reflns_limit_h_max 11
_diffrn_reflns_limit_h_min -11
_diffrn_reflns_limit_k_max 37
_diffrn_reflns_limit_k_min -37
_diffrn_reflns_limit_l_max 11
_diffrn_reflns_limit_l_min -14
_diffrn_reflns_number 29552
_diffrn_reflns_theta_full 27.51
_diffrn_reflns_theta_max 27.51
_diffrn_reflns_theta_min 3.37
_exptl_absorpt_coefficient_mu 0.680
_exptl_absorpt_correction_T_max 0.746
_exptl_absorpt_correction_T_min 0.694
_exptl_absorpt_correction_type multi-scan
_exptl_absorpt_process_details
;
 '(SADABS (Sheldrick, Bruker, 2008))'
;
_exptl_crystal_colour violet
_exptl_crystal_density_diffrn 1.583
_exptl_crystal_description prism
_exptl_crystal_F_000 1336
_exptl_crystal_size_max 0.5
_exptl_crystal_size_mid 0.1
_exptl_crystal_size_min 0.1
_refine_diff_density_max 0.350
_refine_diff_density_min -0.369
_refine_diff_density_rms 0.082
_refine_ls_extinction_method none
_refine_ls_goodness_of_fit_ref 1.039
_refine_ls_hydrogen_treatment constr
_refine_ls_matrix_type full
_refine_ls_number_parameters 352
_refine_ls_number_reflns 6217
_refine_ls_number_restraints 0
_refine_ls_restrained_S_all 1.039
_refine_ls_R_factor_all 0.1656
_refine_ls_R_factor_gt 0.0676
_refine_ls_shift/su_max 0.000
_refine_ls_shift/su_mean 0.000
_refine_ls_structure_factor_coef Fsqd
_refine_ls_weighting_details 'calc w=1/[\s^2^(Fo^2^)+(0.0000P)^2^+5.9118P] where P=(Fo^2^+2Fc^2^)/3'
_refine_ls_weighting_scheme calc
_refine_ls_wR_factor_gt 0.0858
_refine_ls_wR_factor_ref 0.1087
_reflns_number_gt 3084
_reflns_number_total 6217
_reflns_threshold_expression >2sigma(I)
_cod_data_source_file ic301117h_si_002_1.cif
_cod_data_source_block 1
_cod_original_sg_symbol_H-M 'P 21/a'
_cod_database_code 4329946

loop_
_symmetry_equiv_pos_as_xyz
'x, y, z'
'-x+1/2, y+1/2, -z'
'-x, -y, -z'
'x-1/2, -y-1/2, z'

loop_
_atom_site_label
_atom_site_type_symbol
_atom_site_fract_x
_atom_site_fract_y
_atom_site_fract_z
_atom_site_U_iso_or_equiv
_atom_site_adp_type
_atom_site_occupancy
_atom_site_symmetry_multiplicity
_atom_site_calc_flag
_atom_site_refinement_flags
S2 S -0.17805(12) 0.15427(5) 1.02587(11) 0.0393(3) Uani 1 1 d .
S1 S -0.37748(12) 0.20117(5) 0.82347(11) 0.0406(3) Uani 1 1 d .
S5 S 0.53913(13) 0.06360(5) 1.02045(11) 0.0427(3) Uani 1 1 d .
S3 S -0.63841(13) 0.21825(5) 1.00431(12) 0.0468(3) Uani 1 1 d .
S4 S -0.44135(14) 0.17306(5) 1.20790(11) 0.0458(3) Uani 1 1 d .
S6 S 0.44611(14) 0.04956(5) 1.27011(12) 0.0520(4) Uani 1 1 d .
S7 S 0.87778(16) 0.02120(6) 1.11211(14) 0.0637(4) Uani 1 1 d .
S8 S 0.78843(16) 0.00554(5) 1.36006(13) 0.0610(4) Uani 1 1 d .
N4 N 0.2852(4) 0.13441(13) 0.6367(3) 0.0359(9) Uani 1 1 d .
N1 N 0.1169(4) 0.11837(13) 0.9651(3) 0.0356(9) Uani 1 1 d .
N3 N 0.0886(4) 0.14451(13) 0.7563(3) 0.0383(10) Uani 1 1 d .
N5 N 0.4968(4) 0.15199(14) 0.5360(3) 0.0412(10) Uani 1 1 d .
N6 N 0.1264(4) 0.13054(15) 0.4485(4) 0.0500(11) Uani 1 1 d .
N2 N 0.3207(4) 0.10688(13) 0.8394(3) 0.0359(9) Uani 1 1 d .
C16 C 0.4367(5) 0.12252(17) 0.6089(4) 0.0350(11) Uani 1 1 d .
C4 C -0.1106(5) 0.15883(15) 0.8817(4) 0.0328(11) Uani 1 1 d .
C2 C 0.0411(4) 0.13913(15) 0.8665(4) 0.0319(11) Uani 1 1 d .
C3 C 0.2566(5) 0.10272(15) 0.9438(4) 0.0353(11) Uani 1 1 d .
C10 C 0.3517(5) 0.08018(15) 1.0468(4) 0.0332(11) Uani 1 1 d .
C6 C -0.3541(4) 0.18277(15) 0.9779(4) 0.0305(10) Uani 1 1 d .
C5 C -0.2017(5) 0.18024(16) 0.7933(4) 0.0383(12) Uani 1 1 d .
H5 H -0.1703 0.1839 0.7155 0.046 Uiso 1 1 calc R
C7 C -0.4628(5) 0.18993(15) 1.0533(4) 0.0363(11) Uani 1 1 d .
C1 C 0.2306(5) 0.12810(16) 0.7485(4) 0.0366(11) Uani 1 1 d .
C11 C 0.3118(5) 0.07324(16) 1.1583(4) 0.0395(12) Uani 1 1 d .
H11 H 0.2134 0.0810 1.1763 0.047 Uiso 1 1 calc R
C13 C 0.7309(5) 0.02612(17) 1.2100(4) 0.0433(13) Uani 1 1 d .
C21 C 0.1851(5) 0.15739(19) 0.5405(4) 0.0395(12) Uani 1 1 d .
C12 C 0.5912(5) 0.04342(16) 1.1717(4) 0.0407(12) Uani 1 1 d .
C17 C 0.5108(5) 0.08228(17) 0.6523(5) 0.0463(13) Uani 1 1 d .
H17 H 0.4639 0.0619 0.7019 0.056 Uiso 1 1 calc R
C20 C 0.6393(5) 0.14261(19) 0.5085(4) 0.0486(14) Uani 1 1 d .
H20 H 0.6842 0.1635 0.4590 0.058 Uiso 1 1 calc R
C25 C 0.0299(6) 0.1504(2) 0.3593(5) 0.0597(16) Uani 1 1 d .
H25 H -0.0127 0.1323 0.2937 0.072 Uiso 1 1 calc R
C24 C -0.0095(6) 0.1960(2) 0.3597(5) 0.0600(16) Uani 1 1 d .
H24 H -0.0779 0.2082 0.2961 0.072 Uiso 1 1 calc R
C9 C -0.7154(6) 0.20902(18) 1.1424(5) 0.0517(14) Uani 1 1 d .
H9 H -0.8156 0.2182 1.1517 0.062 Uiso 1 1 calc R
C18 C 0.6557(6) 0.0736(2) 0.6194(5) 0.0568(15) Uani 1 1 d .
H18 H 0.7083 0.0469 0.6453 0.068 Uiso 1 1 calc R
C19 C 0.7219(6) 0.10528(19) 0.5472(5) 0.0523(14) Uani 1 1 d .
H19 H 0.8211 0.1008 0.5261 0.063 Uiso 1 1 calc R
C23 C 0.0534(6) 0.2232(2) 0.4552(6) 0.0639(17) Uani 1 1 d .
H23 H 0.0287 0.2543 0.4581 0.077 Uiso 1 1 calc R
C8 C -0.6273(6) 0.18865(18) 1.2335(5) 0.0517(14) Uani 1 1 d .
H8 H -0.6635 0.1829 1.3087 0.062 Uiso 1 1 calc R
C15 C 0.9891(6) -0.0161(2) 1.2095(6) 0.0705(18) Uani 1 1 d .
H15 H 1.0748 -0.0307 1.1841 0.085 Uiso 1 1 calc R
C22 C 0.1550(6) 0.20314(19) 0.5476(5) 0.0547(14) Uani 1 1 d .
H22 H 0.2016 0.2206 0.6130 0.066 Uiso 1 1 calc R
C14 C 0.9495(6) -0.0232(2) 1.3192(6) 0.0740(19) Uani 1 1 d .
H14 H 1.0060 -0.0430 1.3742 0.089 Uiso 1 1 calc R

loop_
_atom_site_aniso_label
_atom_site_aniso_U_11
_atom_site_aniso_U_22
_atom_site_aniso_U_33
_atom_site_aniso_U_23
_atom_site_aniso_U_13
_atom_site_aniso_U_12
S2 0.0305(6) 0.0548(9) 0.0322(7) 0.0116(6) 0.0019(5) 0.0053(5)
S1 0.0335(6) 0.0558(9) 0.0313(7) 0.0068(6) -0.0010(5) 0.0086(6)
S5 0.0362(7) 0.0484(8) 0.0429(8) 0.0080(7) 0.0015(5) 0.0106(6)
S3 0.0385(7) 0.0488(9) 0.0532(9) 0.0070(7) 0.0053(6) 0.0127(6)
S4 0.0432(7) 0.0608(9) 0.0337(7) 0.0048(7) 0.0059(5) 0.0008(6)
S6 0.0461(8) 0.0645(10) 0.0442(8) 0.0186(7) 0.0004(6) 0.0106(7)
S7 0.0499(8) 0.0735(12) 0.0673(11) 0.0059(9) 0.0050(7) 0.0194(7)
S8 0.0555(9) 0.0716(11) 0.0513(9) 0.0051(8) -0.0113(7) 0.0183(7)
N4 0.032(2) 0.047(3) 0.030(2) 0.0061(19) 0.0057(17) 0.0074(17)
N1 0.025(2) 0.046(3) 0.034(2) 0.0045(19) -0.0020(16) 0.0029(17)
N3 0.036(2) 0.048(3) 0.031(2) 0.0042(19) 0.0033(17) 0.0088(18)
N5 0.036(2) 0.058(3) 0.029(2) 0.003(2) 0.0030(17) 0.0096(19)
N6 0.044(2) 0.065(3) 0.039(3) 0.004(2) -0.0006(19) 0.006(2)
N2 0.028(2) 0.043(3) 0.036(2) 0.003(2) -0.0028(17) 0.0059(17)
C16 0.032(2) 0.044(3) 0.028(3) -0.003(2) 0.000(2) 0.001(2)
C4 0.036(3) 0.037(3) 0.024(2) -0.004(2) 0.0021(19) -0.002(2)
C2 0.027(2) 0.036(3) 0.031(3) 0.005(2) -0.0005(19) 0.0008(19)
C3 0.041(3) 0.030(3) 0.033(3) 0.003(2) -0.003(2) -0.005(2)
C10 0.031(2) 0.030(3) 0.038(3) 0.002(2) 0.002(2) -0.0003(19)
C6 0.028(2) 0.033(3) 0.029(2) 0.003(2) 0.0003(19) -0.0026(19)
C5 0.033(2) 0.051(3) 0.031(3) -0.002(2) 0.004(2) 0.007(2)
C7 0.034(3) 0.036(3) 0.039(3) 0.001(2) 0.004(2) 0.000(2)
C1 0.035(3) 0.038(3) 0.036(3) -0.002(2) 0.000(2) 0.004(2)
C11 0.029(2) 0.041(3) 0.048(3) 0.009(2) 0.003(2) 0.001(2)
C13 0.040(3) 0.044(3) 0.043(3) -0.001(2) -0.010(2) 0.008(2)
C21 0.032(3) 0.058(4) 0.029(3) 0.004(3) 0.008(2) 0.010(2)
C12 0.034(3) 0.040(3) 0.047(3) 0.006(2) 0.001(2) 0.005(2)
C17 0.040(3) 0.045(3) 0.057(3) 0.008(3) 0.014(2) 0.006(2)
C20 0.039(3) 0.073(4) 0.036(3) 0.005(3) 0.011(2) -0.001(3)
C25 0.047(3) 0.088(5) 0.041(3) 0.007(3) -0.007(2) -0.006(3)
C24 0.043(3) 0.084(5) 0.051(4) 0.030(4) -0.003(3) 0.009(3)
C9 0.046(3) 0.054(4) 0.059(4) -0.007(3) 0.024(3) 0.010(3)
C18 0.050(3) 0.059(4) 0.062(4) 0.009(3) 0.010(3) 0.017(3)
C19 0.034(3) 0.066(4) 0.058(4) 0.002(3) 0.007(2) 0.012(3)
C23 0.060(4) 0.064(4) 0.069(4) 0.025(4) 0.012(3) 0.019(3)
C8 0.052(3) 0.056(4) 0.051(4) -0.005(3) 0.020(3) -0.002(3)
C15 0.052(4) 0.085(5) 0.072(5) -0.006(4) -0.006(3) 0.028(3)
C22 0.060(3) 0.051(4) 0.051(4) 0.002(3) 0.003(3) 0.005(3)
C14 0.061(4) 0.077(5) 0.076(5) 0.001(4) -0.024(3) 0.033(3)

loop_
_atom_type_symbol
_atom_type_description
_atom_type_scat_dispersion_real
_atom_type_scat_dispersion_imag
_atom_type_scat_source
C C 0.0033 0.0016 'International Tables Vol C Tables 4.2.6.8 and 6.1.1.4'
H H 0.0000 0.0000 'International Tables Vol C Tables 4.2.6.8 and 6.1.1.4'
N N 0.0061 0.0033 'International Tables Vol C Tables 4.2.6.8 and 6.1.1.4'
S S 0.1246 0.1234 'International Tables Vol C Tables 4.2.6.8 and 6.1.1.4'

loop_
_geom_angle_atom_site_label_1
_geom_angle_atom_site_label_2
_geom_angle_atom_site_label_3
_geom_angle
C4 S2 C6 94.1(2)
C5 S1 C6 94.2(2)
C10 S5 C12 94.4(2)
C9 S3 C7 94.3(2)
C8 S4 C7 95.1(2)
C11 S6 C12 94.8(2)
C15 S7 C13 94.1(3)
C14 S8 C13 94.1(3)
C1 N4 C16 125.6(4)
C1 N4 C21 117.7(3)
C16 N4 C21 116.6(3)
C2 N1 C3 112.4(4)
C2 N3 C1 114.0(4)
C16 N5 C20 116.7(4)
C21 N6 C25 116.6(5)
C3 N2 C1 114.0(4)
N5 C16 C17 123.4(4)
N5 C16 N4 114.5(4)
C17 C16 N4 122.1(4)
C5 C4 C2 124.5(4)
C5 C4 S2 117.0(3)
C2 C4 S2 118.5(3)
N3 C2 N1 127.3(4)
N3 C2 C4 116.1(4)
N1 C2 C4 116.6(4)
N2 C3 N1 126.7(4)
N2 C3 C10 116.1(4)
N1 C3 C10 117.2(4)
C11 C10 C3 126.0(4)
C11 C10 S5 117.4(3)
C3 C10 S5 116.5(3)
C7 C6 S1 122.2(3)
C7 C6 S2 122.8(3)
S1 C6 S2 115.0(2)
C4 C5 S1 119.7(4)
C4 C5 H5 120.2
S1 C5 H5 120.2
C6 C7 S4 123.2(3)
C6 C7 S3 122.4(3)
S4 C7 S3 114.3(2)
N3 C1 N2 125.5(4)
N3 C1 N4 115.5(4)
N2 C1 N4 119.0(4)
C10 C11 S6 118.8(3)
C10 C11 H11 120.6
S6 C11 H11 120.6
C12 C13 S8 124.4(4)
C12 C13 S7 122.6(4)
S8 C13 S7 113.0(2)
N6 C21 C22 124.0(5)
N6 C21 N4 115.0(5)
C22 C21 N4 121.0(5)
C13 C12 S5 122.7(4)
C13 C12 S6 122.6(4)
S5 C12 S6 114.6(2)
C18 C17 C16 117.8(5)
C18 C17 H17 121.1
C16 C17 H17 121.1
N5 C20 C19 124.7(5)
N5 C20 H20 117.6
C19 C20 H20 117.6
N6 C25 C24 123.5(5)
N6 C25 H25 118.3
C24 C25 H25 118.3
C25 C24 C23 119.0(5)
C25 C24 H24 120.5
C23 C24 H24 120.5
C8 C9 S3 118.1(4)
C8 C9 H9 120.9
S3 C9 H9 120.9
C17 C18 C19 119.1(5)
C17 C18 H18 120.5
C19 C18 H18 120.5
C20 C19 C18 118.3(5)
C20 C19 H19 120.9
C18 C19 H19 120.9
C24 C23 C22 118.1(6)
C24 C23 H23 120.9
C22 C23 H23 120.9
C9 C8 S4 117.6(4)
C9 C8 H8 121.2
S4 C8 H8 121.2
C14 C15 S7 118.2(5)
C14 C15 H15 120.9
S7 C15 H15 120.9
C21 C22 C23 118.7(5)
C21 C22 H22 120.6
C23 C22 H22 120.6
C15 C14 S8 118.2(5)
C15 C14 H14 120.9
S8 C14 H14 120.9

loop_
_geom_bond_atom_site_label_1
_geom_bond_atom_site_label_2
_geom_bond_distance
S2 C4 1.751(4)
S2 C6 1.766(4)
S1 C5 1.716(4)
S1 C6 1.758(4)
S5 C10 1.759(4)
S5 C12 1.760(5)
S3 C9 1.745(5)
S3 C7 1.763(4)
S4 C8 1.737(5)
S4 C7 1.747(5)
S6 C11 1.729(4)
S6 C12 1.764(5)
S7 C15 1.732(6)
S7 C13 1.769(5)
S8 C14 1.736(6)
S8 C13 1.760(5)
N4 C1 1.376(5)
N4 C16 1.432(5)
N4 C21 1.445(5)
N1 C2 1.338(5)
N1 C3 1.346(5)
N3 C2 1.328(5)
N3 C1 1.339(5)
N5 C16 1.321(6)
N5 C20 1.340(5)
N6 C21 1.326(6)
N6 C25 1.339(6)
N2 C3 1.335(5)
N2 C1 1.339(5)
C16 C17 1.392(6)
C4 C5 1.328(6)
C4 C2 1.468(6)
C3 C10 1.468(6)
C10 C11 1.323(6)
C6 C7 1.344(6)
C5 H5 0.9300
C11 H11 0.9300
C13 C12 1.337(6)
C21 C22 1.360(7)
C17 C18 1.377(6)
C17 H17 0.9300
C20 C19 1.342(7)
C20 H20 0.9300
C25 C24 1.368(7)
C25 H25 0.9300
C24 C23 1.371(8)
C24 H24 0.9300
C9 C8 1.321(7)
C9 H9 0.9300
C18 C19 1.382(7)
C18 H18 0.9300
C19 H19 0.9300
C23 C22 1.388(7)
C23 H23 0.9300
C8 H8 0.9300
C15 C14 1.304(8)
C15 H15 0.9300
C22 H22 0.9300
C14 H14 0.9300

loop_
_cod_related_entry_id
_cod_related_entry_database
_cod_related_entry_code
1 ChemSpider 30661234
